data_9016763
loop_
_publ_author_name
'Sabelli, C.'
'Nakai, I.'
'Katsura, S.'

_publ_section_title
;
 Crystal structures of cetineite and its synthetic Na analogue
 Na3.6(Sb2O3)3(SbS3)(OH)0.6.2.4(H2O)
;
_journal_name_full 'American Mineralogist'
_journal_page_first 398
_journal_page_last 404
_journal_volume 73
_journal_year 1988
_chemical_formula_sum 'H5.64 K2.4 Na0.58 O11.82 S3 Sb7'
_chemical_name_mineral Cetineite
_space_group_IT_number 173
_space_group_name_Hall 'P 6c'
_space_group_name_H-M_alt 'P 63'
_symmetry_space_group_name_H-M 'P 63'
_cell_angle_alpha 90
_cell_angle_beta 90
_cell_angle_gamma 120
_cell_formula_units_Z 2
_cell_length_a 14.2513
_cell_length_b 14.2513
_cell_length_c 5.5900
_cell_volume 983.222
_database_code_amcsd 0001144
_exptl_crystal_density_diffrn 4.224
_cod_data_source_file inputs/fixed/downloads/01/01191.cif
_cod_data_source_block 01191
_cod_original_formula_sum 'Sb7 K2.4 S3 Na.58 O11.82 H5.64'
_cod_database_code 9016763

loop_
_space_group_symop_operation_xyz
x,y,z
x-y,x,1/2+z
-y,x-y,z
-x,-y,1/2+z
-x+y,-x,z
y,-x+y,1/2+z

loop_
_atom_site_aniso_label
_atom_site_aniso_U_11
_atom_site_aniso_U_22
_atom_site_aniso_U_33
_atom_site_aniso_U_12
_atom_site_aniso_U_13
_atom_site_aniso_U_23
Sb1A 0.02693 0.02693 0.00779 0.01343 0.00000 0.00000
Sb1B 0.01667 0.01667 0.03171 0.00833 0.00000 0.00000
Sb2 0.01968 0.02161 0.02359 0.01173 0.00325 0.00094
Sb3 0.01875 0.01698 0.01651 0.01026 0.00133 0.00580
K 0.03743 0.06806 0.02853 0.03766 0.00189 -0.01056
S 0.02693 0.01983 0.12253 0.01404 0.01216 -0.00608
Na 0.01397 0.01397 0.02389 0.00695 0.00000 0.00000
O1 0.01752 0.02261 0.02612 0.01343 0.01007 0.00388
O2 0.02153 0.02624 0.00497 0.00949 0.01000 0.00563
O3 0.03789 0.02608 0.04942 0.01775 -0.00447 0.00682
Wat 0.10966 0.05703 0.05563 -0.01065 0.04355 0.03062

loop_
_atom_site_label
_atom_site_fract_x
_atom_site_fract_y
_atom_site_fract_z
_atom_site_occupancy
_atom_site_type_symbol
_atom_site_attached_hydrogens
Sb1A 0.33333 0.66667 0.87360 0.50000 Sb 0
Sb1B 0.33333 0.66667 0.62620 0.50000 Sb 0
Sb2 0.16515 0.44827 0.25070 1.00000 Sb 0
Sb3 0.38670 0.40287 0.25180 1.00000 Sb 0
K 0.18140 0.28140 0.74710 0.80000 K 0
S 0.36200 0.52930 0.71870 1.00000 S 0
Na 0.00000 0.00000 0.49040 0.58000 Na 0
O1 0.22750 0.35130 0.23340 1.00000 O 0
O2 0.06460 0.35410 0.50200 1.00000 O 0
O3 0.05950 0.35890 -0.00020 1.00000 O 0
Wat 0.09200 0.14010 0.22300 0.94000 O 2

loop_
_cod_changelog_entry_id
_cod_changelog_entry_author
_cod_changelog_entry_date
_cod_changelog_entry_text
1
;cod-tools version 3.8.0
Id: cif_guess_AMCSD_atom_types 9574 2023-05-10 09:00:05Z saulius
;
2023-05-10T18:57:21+03:00
;Derived atom types and hydrogen counts
from atom names that follow the AMCSD naming convention
(Wat == water, O-H == hydroxyl).
;

loop_
_cod_related_entry_id
_cod_related_entry_database
_cod_related_entry_code
1 AMCSD 0001144
